data_2241048
loop_
_publ_author_name
'Sureshbabu, N.'
'Sughanya, V.'

_publ_section_title
;
 Crystal structure of
 10-benzyl-9-(3,4-dimethoxyphenyl)-3,3,6,6-tetramethyl-3,4,6,7,9,10-hexahydroacridine-1,8(2<i>H</i>,5<i>H</i>)-dione
;
_journal_coeditor_code SU5190
_journal_issue 9
_journal_name_full 'Acta Crystallographica Section E'
_journal_page_first o688
_journal_page_last o689
_journal_paper_doi 10.1107/S2056989015014966
_journal_volume 71
_journal_year 2015
_chemical_formula_iupac 'C32 H37 N O4'
_chemical_formula_moiety 'C32 H37 N O4'
_chemical_formula_sum 'C32 H37 N O4'
_chemical_formula_weight 499.63
_chemical_melting_point_gt 449
_chemical_melting_point_lt 451
_chemical_name_systematic
10-Benzyl-9-(3,4-dimethoxyphenyl)-3,3,6,6-tetramethyl-3,4,6,7,9,10-hexahydroacridine-1,8(2<i>H</i>,5<i>H</i>)-dione
_space_group_IT_number 61
_symmetry_cell_setting orthorhombic
_symmetry_space_group_name_Hall '-P 2ac 2ab'
_symmetry_space_group_name_H-M 'P b c a'
_atom_sites_solution_hydrogens geom
_atom_sites_solution_primary direct
_atom_sites_solution_secondary difmap
_audit_creation_method SHELXL-97
_cell_angle_alpha 90.00
_cell_angle_beta 90.00
_cell_angle_gamma 90.00
_cell_formula_units_Z 8
_cell_length_a 10.7068(3)
_cell_length_b 17.8750(4)
_cell_length_c 28.1694(7)
_cell_measurement_reflns_used 3680
_cell_measurement_temperature 296(2)
_cell_measurement_theta_max 23.809
_cell_measurement_theta_min 2.33
_cell_volume 5391.2(2)
_computing_cell_refinement
;
APEX2 and SAINT (Bruker, 2004)
;
_computing_data_collection
;
APEX2 (Bruker, 2004)
;
_computing_data_reduction
;
SAINT and XPREP (Bruker, 2004)
;
_computing_molecular_graphics
;
ORTEP-3 for Windows (Farrugia, 2012) and Mercury (Macrae <i>et al.</i>,
2008)
;
_computing_publication_material
;
SHELXL97 (Sheldrick, 2008)
;
_computing_structure_refinement
;
SHELXL97 (Sheldrick, 2008)
;
_computing_structure_solution
;
SIR92 (Altomare <i>et al.</i>,  1993)
;
_diffrn_ambient_temperature 296(2)
_diffrn_measured_fraction_theta_full 0.996
_diffrn_measured_fraction_theta_max 0.996
_diffrn_measurement_device_type 'Bruker Kappa APEXII CCD'
_diffrn_measurement_method '\w and \f scan'
_diffrn_radiation_monochromator graphite
_diffrn_radiation_source 'fine-focus sealed tube'
_diffrn_radiation_type MoK\a
_diffrn_radiation_wavelength 0.71073
_diffrn_reflns_av_R_equivalents 0.0447
_diffrn_reflns_av_sigmaI/netI 0.0393
_diffrn_reflns_limit_h_max 12
_diffrn_reflns_limit_h_min -12
_diffrn_reflns_limit_k_max 20
_diffrn_reflns_limit_k_min -20
_diffrn_reflns_limit_l_max 27
_diffrn_reflns_limit_l_min -33
_diffrn_reflns_number 23489
_diffrn_reflns_theta_full 24.87
_diffrn_reflns_theta_max 24.87
_diffrn_reflns_theta_min 2.28
_exptl_absorpt_coefficient_mu 0.080
_exptl_absorpt_correction_T_max 0.9893
_exptl_absorpt_correction_T_min 0.9578
_exptl_absorpt_correction_type multi-scan
_exptl_absorpt_process_details
;
(SADABS; Bruker, 2004)
;
_exptl_crystal_colour yellow
_exptl_crystal_density_diffrn 1.231
_exptl_crystal_density_method 'not measured'
_exptl_crystal_description block
_exptl_crystal_F_000 2144
_exptl_crystal_size_max 0.35
_exptl_crystal_size_mid 0.35
_exptl_crystal_size_min 0.30
_refine_diff_density_max 0.140
_refine_diff_density_min -0.138
_refine_ls_extinction_coef 0.0024(3)
_refine_ls_extinction_expression Fc^*^=kFc[1+0.001xFc^2^\l^3^/sin(2\q)]^-1/4^
_refine_ls_extinction_method
;
SHELXL97 (Sheldrick, 2008)
;
_refine_ls_goodness_of_fit_ref 1.009
_refine_ls_hydrogen_treatment constr
_refine_ls_matrix_type full
_refine_ls_number_parameters 335
_refine_ls_number_reflns 4661
_refine_ls_number_restraints 0
_refine_ls_restrained_S_all 1.009
_refine_ls_R_factor_all 0.0793
_refine_ls_R_factor_gt 0.0420
_refine_ls_shift/su_max 0.002
_refine_ls_shift/su_mean 0.000
_refine_ls_structure_factor_coef Fsqd
_refine_ls_weighting_details 'calc w=1/[\s^2^(Fo^2^)+(0.0522P)^2^+0.9815P] where P=(Fo^2^+2Fc^2^)/3'
_refine_ls_weighting_scheme calc
_refine_ls_wR_factor_gt 0.0986
_refine_ls_wR_factor_ref 0.1191
_reflns_number_gt 2966
_reflns_number_total 4661
_reflns_threshold_expression I>2sigma(I)
_cod_data_source_file su5190sup1.cif
_cod_data_source_block I
_cod_original_sg_symbol_Hall '-P 2a c2 ab'
_cod_database_code 2241048
_cod_database_fobs_code 2241048

loop_
_symmetry_equiv_pos_as_xyz
'x, y, z'
'-x+1/2, -y, z+1/2'
'x+1/2, -y+1/2, -z'
'-x, y+1/2, -z+1/2'
'-x, -y, -z'
'x-1/2, y, -z-1/2'
'-x-1/2, y-1/2, z'
'x, -y-1/2, z-1/2'

loop_
_atom_site_type_symbol
_atom_site_label
_atom_site_fract_x
_atom_site_fract_y
_atom_site_fract_z
_atom_site_U_iso_or_equiv
_atom_site_adp_type
_atom_site_calc_flag
_atom_site_refinement_flags
_atom_site_occupancy
_atom_site_symmetry_multiplicity
C C1 0.14368(15) 0.30051(11) 0.61594(6) 0.0354(5) Uani d . 1 1
C C2 0.18793(16) 0.36442(10) 0.59693(6) 0.0357(5) Uani d . 1 1
C C3 0.28362(16) 0.36551(10) 0.55767(7) 0.0376(5) Uani d . 1 1
H H3 0.2530 0.3996 0.5330 0.045 Uiso calc R 1 1
C C4 0.29413(16) 0.28887(10) 0.53588(6) 0.0354(5) Uani d . 1 1
C C5 0.24760(15) 0.22657(10) 0.55628(6) 0.0332(4) Uani d . 1 1
C C6 0.26823(17) 0.15026(11) 0.53557(7) 0.0404(5) Uani d . 1 1
H H6A 0.1936 0.1354 0.5185 0.048 Uiso calc R 1 1
H H6B 0.2805 0.1149 0.5613 0.048 Uiso calc R 1 1
C C7 0.37920(17) 0.14543(11) 0.50209(7) 0.0436(5) Uani d . 1 1
C C8 0.3691(2) 0.20922(12) 0.46697(8) 0.0563(6) Uani d . 1 1
H H8A 0.4436 0.2098 0.4473 0.068 Uiso calc R 1 1
H H8B 0.2982 0.2002 0.4463 0.068 Uiso calc R 1 1
C C9 0.35425(19) 0.28421(12) 0.48963(7) 0.0478(5) Uani d . 1 1
C C10 0.50057(19) 0.15092(14) 0.53043(9) 0.0641(7) Uani d . 1 1
H H10A 0.5048 0.1104 0.5527 0.096 Uiso calc R 1 1
H H10B 0.5027 0.1976 0.5472 0.096 Uiso calc R 1 1
H H10C 0.5705 0.1482 0.5092 0.096 Uiso calc R 1 1
C C11 0.3746(2) 0.07038(13) 0.47679(8) 0.0628(7) Uani d . 1 1
H H11A 0.3813 0.0308 0.4997 0.094 Uiso calc R 1 1
H H11B 0.4427 0.0671 0.4547 0.094 Uiso calc R 1 1
H H11C 0.2969 0.0659 0.4600 0.094 Uiso calc R 1 1
C C12 0.05426(17) 0.30154(11) 0.65704(7) 0.0442(5) Uani d . 1 1
H H12A 0.0690 0.2577 0.6766 0.053 Uiso calc R 1 1
H H12B -0.0304 0.2984 0.6449 0.053 Uiso calc R 1 1
C C13 0.06601(17) 0.37125(12) 0.68782(7) 0.0465(5) Uani d . 1 1
C C14 0.05534(19) 0.43847(12) 0.65534(7) 0.0523(6) Uani d . 1 1
H H14A -0.0299 0.4418 0.6439 0.063 Uiso calc R 1 1
H H14B 0.0724 0.4833 0.6736 0.063 Uiso calc R 1 1
C C15 0.14163(17) 0.43654(12) 0.61355(7) 0.0428(5) Uani d . 1 1
C C16 0.1906(2) 0.37117(14) 0.71379(8) 0.0638(7) Uani d . 1 1
H H16A 0.1968 0.4152 0.7331 0.096 Uiso calc R 1 1
H H16B 0.2574 0.3707 0.6911 0.096 Uiso calc R 1 1
H H16C 0.1961 0.3275 0.7335 0.096 Uiso calc R 1 1
C C17 -0.0396(2) 0.37115(15) 0.72388(8) 0.0689(7) Uani d . 1 1
H H17A -0.0336 0.4149 0.7435 0.103 Uiso calc R 1 1
H H17B -0.0336 0.3272 0.7434 0.103 Uiso calc R 1 1
H H17C -0.1183 0.3712 0.7076 0.103 Uiso calc R 1 1
C C18 0.12476(18) 0.16313(11) 0.61951(7) 0.0467(5) Uani d . 1 1
H H18A 0.1285 0.1225 0.5967 0.056 Uiso calc R 1 1
H H18B 0.0375 0.1718 0.6270 0.056 Uiso calc R 1 1
C C19 0.19151(19) 0.13942(11) 0.66410(7) 0.0464(5) Uani d . 1 1
C C20 0.1352(2) 0.08931(14) 0.69419(9) 0.0724(7) Uani d . 1 1
H H20 0.0572 0.0699 0.6864 0.087 Uiso calc R 1 1
C C21 0.1919(3) 0.06730(17) 0.73565(11) 0.0921(9) Uani d . 1 1
H H21 0.1520 0.0334 0.7556 0.111 Uiso calc R 1 1
C C22 0.3054(3) 0.09451(16) 0.74766(10) 0.0839(8) Uani d . 1 1
H H22 0.3432 0.0801 0.7759 0.101 Uiso calc R 1 1
C C23 0.3631(3) 0.14294(16) 0.71809(10) 0.0874(9) Uani d . 1 1
H H23 0.4418 0.1614 0.7258 0.105 Uiso calc R 1 1
C C24 0.3064(2) 0.16514(14) 0.67670(9) 0.0708(7) Uani d . 1 1
H H24 0.3476 0.1985 0.6568 0.085 Uiso calc R 1 1
C C25 0.40789(16) 0.39613(10) 0.57537(7) 0.0377(5) Uani d . 1 1
C C26 0.48182(18) 0.35503(11) 0.60659(7) 0.0446(5) Uani d . 1 1
H H26 0.4570 0.3071 0.6153 0.054 Uiso calc R 1 1
C C27 0.59087(18) 0.38395(12) 0.62477(7) 0.0467(5) Uani d . 1 1
C C28 0.62704(17) 0.45648(11) 0.61294(7) 0.0446(5) Uani d . 1 1
C C29 0.55694(18) 0.49609(11) 0.58102(8) 0.0484(5) Uani d . 1 1
H H29 0.5821 0.5437 0.5718 0.058 Uiso calc R 1 1
C C30 0.44861(18) 0.46556(11) 0.56234(7) 0.0463(5) Uani d . 1 1
H H30 0.4026 0.4930 0.5404 0.056 Uiso calc R 1 1
C C31 0.6482(2) 0.26982(14) 0.66202(10) 0.0810(8) Uani d . 1 1
H H31A 0.7101 0.2501 0.6833 0.121 Uiso calc R 1 1
H H31B 0.6522 0.2437 0.6323 0.121 Uiso calc R 1 1
H H31C 0.5668 0.2634 0.6757 0.121 Uiso calc R 1 1
C C32 0.7733(2) 0.55530(13) 0.62149(9) 0.0683(7) Uani d . 1 1
H H32A 0.8487 0.5674 0.6382 0.102 Uiso calc R 1 1
H H32B 0.7093 0.5906 0.6297 0.102 Uiso calc R 1 1
H H32C 0.7884 0.5574 0.5879 0.102 Uiso calc R 1 1
N N1 0.17583(13) 0.23059(8) 0.59747(5) 0.0367(4) Uani d . 1 1
O O1 0.16937(14) 0.49427(8) 0.59302(6) 0.0620(4) Uani d . 1 1
O O2 0.38837(17) 0.34063(9) 0.46896(6) 0.0783(5) Uani d . 1 1
O O3 0.67062(14) 0.34610(9) 0.65443(6) 0.0707(5) Uani d . 1 1
O O4 0.73418(13) 0.48237(8) 0.63413(5) 0.0607(4) Uani d . 1 1

loop_
_atom_site_aniso_label
_atom_site_aniso_U_11
_atom_site_aniso_U_22
_atom_site_aniso_U_33
_atom_site_aniso_U_12
_atom_site_aniso_U_13
_atom_site_aniso_U_23
C1 0.0291(9) 0.0384(12) 0.0388(11) 0.0007(8) -0.0010(8) -0.0018(9)
C2 0.0320(9) 0.0352(12) 0.0401(11) 0.0017(8) -0.0044(8) 0.0013(9)
C3 0.0385(10) 0.0331(11) 0.0411(11) 0.0010(8) -0.0008(8) 0.0075(9)
C4 0.0362(10) 0.0337(12) 0.0363(11) -0.0002(8) 0.0001(8) 0.0058(9)
C5 0.0314(9) 0.0356(11) 0.0326(10) 0.0012(8) -0.0012(8) 0.0016(9)
C6 0.0412(10) 0.0377(12) 0.0423(11) -0.0003(9) 0.0003(9) 0.0022(9)
C7 0.0463(11) 0.0430(13) 0.0416(12) 0.0050(9) 0.0058(9) -0.0002(10)
C8 0.0738(15) 0.0527(15) 0.0423(13) 0.0035(11) 0.0132(11) 0.0024(11)
C9 0.0567(12) 0.0444(13) 0.0424(13) 0.0012(10) 0.0068(10) 0.0110(11)
C10 0.0453(12) 0.0692(17) 0.0777(17) 0.0092(11) 0.0012(12) -0.0047(13)
C11 0.0737(16) 0.0539(15) 0.0607(15) 0.0107(12) 0.0109(12) -0.0092(12)
C12 0.0354(10) 0.0514(14) 0.0459(12) 0.0003(9) 0.0040(9) 0.0001(10)
C13 0.0384(11) 0.0563(14) 0.0449(12) 0.0082(10) 0.0009(9) -0.0064(11)
C14 0.0471(12) 0.0513(14) 0.0586(14) 0.0118(10) -0.0035(10) -0.0107(11)
C15 0.0381(11) 0.0385(13) 0.0518(13) 0.0045(9) -0.0090(9) -0.0009(11)
C16 0.0562(13) 0.0824(18) 0.0527(14) 0.0055(12) -0.0120(11) -0.0073(13)
C17 0.0598(14) 0.0882(19) 0.0586(15) 0.0104(13) 0.0165(12) -0.0123(13)
C18 0.0490(11) 0.0409(13) 0.0501(13) -0.0135(9) 0.0134(10) -0.0001(10)
C19 0.0533(12) 0.0352(12) 0.0505(13) -0.0025(10) 0.0139(10) 0.0038(10)
C20 0.0720(16) 0.0712(18) 0.0739(18) -0.0128(13) 0.0129(14) 0.0256(15)
C21 0.104(2) 0.092(2) 0.081(2) -0.0020(19) 0.0204(18) 0.0411(17)
C22 0.104(2) 0.081(2) 0.0658(18) 0.0075(18) -0.0068(17) 0.0229(16)
C23 0.091(2) 0.084(2) 0.087(2) -0.0144(16) -0.0244(17) 0.0286(18)
C24 0.0705(16) 0.0709(18) 0.0711(17) -0.0179(13) -0.0053(14) 0.0282(14)
C25 0.0371(10) 0.0325(11) 0.0434(11) -0.0015(8) 0.0034(9) 0.0048(9)
C26 0.0468(12) 0.0356(12) 0.0515(13) -0.0091(9) -0.0009(10) 0.0125(10)
C27 0.0438(11) 0.0437(13) 0.0525(13) -0.0022(10) -0.0051(10) 0.0100(10)
C28 0.0363(11) 0.0419(13) 0.0557(13) -0.0057(9) 0.0024(9) 0.0009(11)
C29 0.0431(11) 0.0326(12) 0.0694(14) -0.0042(9) 0.0043(11) 0.0075(11)
C30 0.0425(11) 0.0403(13) 0.0560(13) 0.0010(9) 0.0001(10) 0.0108(10)
C31 0.0877(19) 0.0586(18) 0.097(2) -0.0042(14) -0.0341(16) 0.0275(15)
C32 0.0583(14) 0.0491(15) 0.0973(19) -0.0173(12) -0.0052(13) -0.0046(14)
N1 0.0393(8) 0.0320(9) 0.0389(9) -0.0048(7) 0.0072(7) 0.0022(7)
O1 0.0742(11) 0.0371(9) 0.0748(11) 0.0078(8) 0.0049(8) 0.0051(8)
O2 0.1186(14) 0.0546(11) 0.0617(11) -0.0040(10) 0.0373(10) 0.0168(9)
O3 0.0679(10) 0.0570(11) 0.0873(12) -0.0124(8) -0.0327(9) 0.0247(9)
O4 0.0490(8) 0.0525(10) 0.0807(11) -0.0145(7) -0.0122(8) 0.0048(8)

loop_
_atom_type_symbol
_atom_type_description
_atom_type_scat_dispersion_real
_atom_type_scat_dispersion_imag
_atom_type_scat_source
C C 0.0033 0.0016 'International Tables Vol C Tables 4.2.6.8 and 6.1.1.4'
H H 0.0000 0.0000 'International Tables Vol C Tables 4.2.6.8 and 6.1.1.4'
N N 0.0061 0.0033 'International Tables Vol C Tables 4.2.6.8 and 6.1.1.4'
O O 0.0106 0.0060 'International Tables Vol C Tables 4.2.6.8 and 6.1.1.4'

loop_
_geom_angle_atom_site_label_1
_geom_angle_atom_site_label_2
_geom_angle_atom_site_label_3
_geom_angle
C2 C1 N1 121.59(16)
C2 C1 C12 121.32(17)
N1 C1 C12 117.06(16)
C1 C2 C15 120.15(17)
C1 C2 C3 122.78(17)
C15 C2 C3 117.06(16)
C4 C3 C2 109.76(15)
C4 C3 C25 113.28(15)
C2 C3 C25 110.99(15)
C4 C3 H3 107.5
C2 C3 H3 107.5
C25 C3 H3 107.5
C5 C4 C9 119.84(18)
C5 C4 C3 123.38(16)
C9 C4 C3 116.74(16)
C4 C5 N1 121.06(17)
C4 C5 C6 122.06(16)
N1 C5 C6 116.87(15)
C5 C6 C7 114.09(16)
C5 C6 H6A 108.7
C7 C6 H6A 108.7
C5 C6 H6B 108.7
C7 C6 H6B 108.7
H6A C6 H6B 107.6
C8 C7 C6 107.90(16)
C8 C7 C11 110.87(17)
C6 C7 C11 108.41(16)
C8 C7 C10 110.71(18)
C6 C7 C10 109.70(16)
C11 C7 C10 109.21(17)
C9 C8 C7 113.86(17)
C9 C8 H8A 108.8
C7 C8 H8A 108.8
C9 C8 H8B 108.8
C7 C8 H8B 108.8
H8A C8 H8B 107.7
O2 C9 C4 120.81(19)
O2 C9 C8 120.39(19)
C4 C9 C8 118.76(18)
C7 C10 H10A 109.5
C7 C10 H10B 109.5
H10A C10 H10B 109.5
C7 C10 H10C 109.5
H10A C10 H10C 109.5
H10B C10 H10C 109.5
C7 C11 H11A 109.5
C7 C11 H11B 109.5
H11A C11 H11B 109.5
C7 C11 H11C 109.5
H11A C11 H11C 109.5
H11B C11 H11C 109.5
C1 C12 C13 113.33(16)
C1 C12 H12A 108.9
C13 C12 H12A 108.9
C1 C12 H12B 108.9
C13 C12 H12B 108.9
H12A C12 H12B 107.7
C14 C13 C17 110.40(17)
C14 C13 C16 110.94(18)
C17 C13 C16 109.33(17)
C14 C13 C12 107.39(16)
C17 C13 C12 108.54(17)
C16 C13 C12 110.20(17)
C15 C14 C13 114.23(16)
C15 C14 H14A 108.7
C13 C14 H14A 108.7
C15 C14 H14B 108.7
C13 C14 H14B 108.7
H14A C14 H14B 107.6
O1 C15 C2 120.86(18)
O1 C15 C14 120.25(18)
C2 C15 C14 118.85(18)
C13 C16 H16A 109.5
C13 C16 H16B 109.5
H16A C16 H16B 109.5
C13 C16 H16C 109.5
H16A C16 H16C 109.5
H16B C16 H16C 109.5
C13 C17 H17A 109.5
C13 C17 H17B 109.5
H17A C17 H17B 109.5
C13 C17 H17C 109.5
H17A C17 H17C 109.5
H17B C17 H17C 109.5
N1 C18 C19 114.13(16)
N1 C18 H18A 108.7
C19 C18 H18A 108.7
N1 C18 H18B 108.7
C19 C18 H18B 108.7
H18A C18 H18B 107.6
C24 C19 C20 117.2(2)
C24 C19 C18 123.47(19)
C20 C19 C18 119.3(2)
C19 C20 C21 121.1(3)
C19 C20 H20 119.4
C21 C20 H20 119.4
C22 C21 C20 120.5(3)
C22 C21 H21 119.8
C20 C21 H21 119.8
C23 C22 C21 119.2(3)
C23 C22 H22 120.4
C21 C22 H22 120.4
C22 C23 C24 120.4(3)
C22 C23 H23 119.8
C24 C23 H23 119.8
C19 C24 C23 121.6(2)
C19 C24 H24 119.2
C23 C24 H24 119.2
C30 C25 C26 117.88(17)
C30 C25 C3 121.17(17)
C26 C25 C3 120.92(16)
C27 C26 C25 121.28(18)
C27 C26 H26 119.4
C25 C26 H26 119.4
O3 C27 C26 124.69(18)
O3 C27 C28 115.54(17)
C26 C27 C28 119.76(18)
C29 C28 O4 124.68(18)
C29 C28 C27 119.09(18)
O4 C28 C27 116.22(18)
C28 C29 C30 120.31(19)
C28 C29 H29 119.8
C30 C29 H29 119.8
C25 C30 C29 121.54(19)
C25 C30 H30 119.2
C29 C30 H30 119.2
O3 C31 H31A 109.5
O3 C31 H31B 109.5
H31A C31 H31B 109.5
O3 C31 H31C 109.5
H31A C31 H31C 109.5
H31B C31 H31C 109.5
O4 C32 H32A 109.5
O4 C32 H32B 109.5
H32A C32 H32B 109.5
O4 C32 H32C 109.5
H32A C32 H32C 109.5
H32B C32 H32C 109.5
C5 N1 C1 119.48(15)
C5 N1 C18 121.14(15)
C1 N1 C18 119.18(15)
C27 O3 C31 117.76(17)
C28 O4 C32 116.64(17)

loop_
_geom_bond_atom_site_label_1
_geom_bond_atom_site_label_2
_geom_bond_distance
C1 C2 1.348(2)
C1 N1 1.397(2)
C1 C12 1.503(3)
C2 C15 1.458(3)
C2 C3 1.508(2)
C3 C4 1.505(3)
C3 C25 1.523(2)
C3 H3 0.9800
C4 C5 1.349(2)
C4 C9 1.456(3)
C5 N1 1.393(2)
C5 C6 1.500(3)
C6 C7 1.519(3)
C6 H6A 0.9700
C6 H6B 0.9700
C7 C8 1.513(3)
C7 C11 1.520(3)
C7 C10 1.528(3)
C8 C9 1.493(3)
C8 H8A 0.9700
C8 H8B 0.9700
C9 O2 1.220(2)
C10 H10A 0.9600
C10 H10B 0.9600
C10 H10C 0.9600
C11 H11A 0.9600
C11 H11B 0.9600
C11 H11C 0.9600
C12 C13 1.523(3)
C12 H12A 0.9700
C12 H12B 0.9700
C13 C14 1.515(3)
C13 C17 1.520(3)
C13 C16 1.521(3)
C14 C15 1.497(3)
C14 H14A 0.9700
C14 H14B 0.9700
C15 O1 1.220(2)
C16 H16A 0.9600
C16 H16B 0.9600
C16 H16C 0.9600
C17 H17A 0.9600
C17 H17B 0.9600
C17 H17C 0.9600
C18 N1 1.462(2)
C18 C19 1.506(3)
C18 H18A 0.9700
C18 H18B 0.9700
C19 C24 1.361(3)
C19 C20 1.373(3)
C20 C21 1.374(4)
C20 H20 0.9300
C21 C22 1.352(4)
C21 H21 0.9300
C22 C23 1.351(4)
C22 H22 0.9300
C23 C24 1.373(3)
C23 H23 0.9300
C24 H24 0.9300
C25 C30 1.366(3)
C25 C26 1.393(3)
C26 C27 1.376(3)
C26 H26 0.9300
C27 O3 1.373(2)
C27 C28 1.393(3)
C28 C29 1.369(3)
C28 O4 1.373(2)
C29 C30 1.386(3)
C29 H29 0.9300
C30 H30 0.9300
C31 O3 1.401(3)
C31 H31A 0.9600
C31 H31B 0.9600
C31 H31C 0.9600
C32 O4 1.415(3)
C32 H32A 0.9600
C32 H32B 0.9600
C32 H32C 0.9600

loop_
_geom_hbond_atom_site_label_D
_geom_hbond_atom_site_label_H
_geom_hbond_atom_site_label_A
_geom_hbond_site_symmetry_A
_geom_hbond_distance_DH
_geom_hbond_distance_HA
_geom_hbond_distance_DA
_geom_hbond_angle_DHA
C29 H29 O2 5_666 0.93 2.39 3.293(3) 165
C6 H6B O1 7_655 0.97 2.40 3.292(2) 154

loop_
_geom_torsion_atom_site_label_1
_geom_torsion_atom_site_label_2
_geom_torsion_atom_site_label_3
_geom_torsion_atom_site_label_4
_geom_torsion
N1 C1 C2 C15 173.04(16)
C12 C1 C2 C15 -5.0(3)
N1 C1 C2 C3 -5.7(3)
C12 C1 C2 C3 176.20(16)
C1 C2 C3 C4 14.5(2)
C15 C2 C3 C4 -164.33(15)
C1 C2 C3 C25 -111.51(19)
C15 C2 C3 C25 69.7(2)
C2 C3 C4 C5 -14.7(2)
C25 C3 C4 C5 110.01(19)
C2 C3 C4 C9 163.11(16)
C25 C3 C4 C9 -72.2(2)
C9 C4 C5 N1 -171.74(16)
C3 C4 C5 N1 6.0(3)
C9 C4 C5 C6 7.1(3)
C3 C4 C5 C6 -175.15(16)
C4 C5 C6 C7 20.8(2)
N1 C5 C6 C7 -160.26(15)
C5 C6 C7 C8 -49.3(2)
C5 C6 C7 C11 -169.41(16)
C5 C6 C7 C10 71.4(2)
C6 C7 C8 C9 53.0(2)
C11 C7 C8 C9 171.55(18)
C10 C7 C8 C9 -67.1(2)
C5 C4 C9 O2 174.36(19)
C3 C4 C9 O2 -3.5(3)
C5 C4 C9 C8 -3.3(3)
C3 C4 C9 C8 178.83(17)
C7 C8 C9 O2 153.9(2)
C7 C8 C9 C4 -28.4(3)
C2 C1 C12 C13 -26.5(2)
N1 C1 C12 C13 155.38(16)
C1 C12 C13 C14 53.1(2)
C1 C12 C13 C17 172.45(17)
C1 C12 C13 C16 -67.9(2)
C17 C13 C14 C15 -169.96(17)
C16 C13 C14 C15 68.7(2)
C12 C13 C14 C15 -51.8(2)
C1 C2 C15 O1 -171.21(18)
C3 C2 C15 O1 7.6(3)
C1 C2 C15 C14 6.6(3)
C3 C2 C15 C14 -174.57(16)
C13 C14 C15 O1 -158.43(18)
C13 C14 C15 C2 23.8(3)
N1 C18 C19 C24 -16.1(3)
N1 C18 C19 C20 163.84(19)
C24 C19 C20 C21 1.1(4)
C18 C19 C20 C21 -178.8(2)
C19 C20 C21 C22 -0.3(4)
C20 C21 C22 C23 -0.8(5)
C21 C22 C23 C24 1.0(5)
C20 C19 C24 C23 -1.0(4)
C18 C19 C24 C23 178.9(2)
C22 C23 C24 C19 -0.1(4)
C4 C3 C25 C30 128.47(19)
C2 C3 C25 C30 -107.5(2)
C4 C3 C25 C26 -53.5(2)
C2 C3 C25 C26 70.5(2)
C30 C25 C26 C27 1.6(3)
C3 C25 C26 C27 -176.42(18)
C25 C26 C27 O3 -177.78(19)
C25 C26 C27 C28 1.8(3)
O3 C27 C28 C29 175.64(18)
C26 C27 C28 C29 -4.0(3)
O3 C27 C28 O4 -3.1(3)
C26 C27 C28 O4 177.31(18)
O4 C28 C29 C30 -178.64(19)
C27 C28 C29 C30 2.7(3)
C26 C25 C30 C29 -2.9(3)
C3 C25 C30 C29 175.15(18)
C28 C29 C30 C25 0.7(3)
C4 C5 N1 C1 4.9(2)
C6 C5 N1 C1 -174.09(15)
C4 C5 N1 C18 179.68(17)
C6 C5 N1 C18 0.7(2)
C2 C1 N1 C5 -5.0(3)
C12 C1 N1 C5 173.19(15)
C2 C1 N1 C18 -179.88(17)
C12 C1 N1 C18 -1.7(2)
C19 C18 N1 C5 105.3(2)
C19 C18 N1 C1 -79.8(2)
C26 C27 O3 C31 8.5(3)
C28 C27 O3 C31 -171.1(2)
C29 C28 O4 C32 -0.1(3)
C27 C28 O4 C32 178.57(19)
